data_7246574
loop_
_publ_author_name
'Shang, Jia-Huan'
'Qiao, Yi-Jun'
'Zhu, Hong-Tao'
'Wang, Dong'
'Yang, Chong-Ren'
'Zhang, Ying-Jun'

_publ_section_title
;
 Discovery of nontriterpenoids from the rot roots of Panax notoginseng
 with cytotoxicity and their molecular docking study and experimental
 validation
;
_journal_issue 16
_journal_name_full 'RSC Advances'
_journal_page_first 11037
_journal_page_last 11043
_journal_paper_doi 10.1039/D3RA00720K
_journal_volume 13
_journal_year 2023
_chemical_absolute_configuration ad
_chemical_formula_moiety 'C15 H19 N3 O4, 0.5(H2 O)'
_chemical_formula_sum 'C15 H20 N3 O4.5'
_chemical_formula_weight 314.34
_space_group_crystal_system monoclinic
_space_group_IT_number 5
_space_group_name_Hall 'C 2y'
_space_group_name_H-M_alt 'C 1 2 1'
_atom_sites_solution_hydrogens geom
_atom_sites_solution_primary direct
_atom_sites_solution_secondary difmap
_audit_creation_method SHELXL-2017/1
_audit_update_record
;
2021-07-15 deposited with the CCDC.	2023-03-17 downloaded from the CCDC.
;
_cell_angle_alpha 90
_cell_angle_beta 117.563(2)
_cell_angle_gamma 90
_cell_formula_units_Z 8
_cell_length_a 28.2070(10)
_cell_length_b 6.1502(2)
_cell_length_c 22.3583(7)
_cell_measurement_reflns_used 9796
_cell_measurement_temperature 100(2)
_cell_measurement_theta_max 72.26
_cell_measurement_theta_min 3.19
_cell_volume 3438.5(2)
_computing_cell_refinement 'Bruker SAINT'
_computing_data_collection 'Bruker APEX3'
_computing_data_reduction 'Bruker SAINT'
_computing_molecular_graphics 'Bruker SHELXTL'
_computing_publication_material 'Bruker SHELXTL'
_computing_structure_refinement 'SHELXL-2017/1 (Sheldrick, 2017)'
_computing_structure_solution 'SHELXT 2014/5 (Sheldrick, 2014)'
_diffrn_ambient_temperature 100(2)
_diffrn_measured_fraction_theta_full 1.000
_diffrn_measured_fraction_theta_max 0.999
_diffrn_measurement_device_type 'Bruker APEX-II CCD'
_diffrn_measurement_method '\f and \w scans'
_diffrn_radiation_type CuK\a
_diffrn_radiation_wavelength 1.54178
_diffrn_reflns_av_R_equivalents 0.0603
_diffrn_reflns_av_unetI/netI 0.0386
_diffrn_reflns_Laue_measured_fraction_full 1.000
_diffrn_reflns_Laue_measured_fraction_max 0.999
_diffrn_reflns_limit_h_max 34
_diffrn_reflns_limit_h_min -34
_diffrn_reflns_limit_k_max 7
_diffrn_reflns_limit_k_min -7
_diffrn_reflns_limit_l_max 27
_diffrn_reflns_limit_l_min -27
_diffrn_reflns_number 30553
_diffrn_reflns_point_group_measured_fraction_full 0.991
_diffrn_reflns_point_group_measured_fraction_max 0.986
_diffrn_reflns_theta_full 67.679
_diffrn_reflns_theta_max 72.545
_diffrn_reflns_theta_min 2.229
_diffrn_source 'fine-focus sealed tube'
_exptl_absorpt_coefficient_mu 0.756
_exptl_absorpt_correction_type multi-scan
_exptl_absorpt_process_details sadabs
_exptl_crystal_colour colourless
_exptl_crystal_density_diffrn 1.214
_exptl_crystal_description needle
_exptl_crystal_F_000 1336
_exptl_crystal_size_max 0.220
_exptl_crystal_size_mid 0.040
_exptl_crystal_size_min 0.040
_exptl_transmission_factor_max 0.7536
_exptl_transmission_factor_min 0.6766
_refine_diff_density_max 0.471
_refine_diff_density_min -0.188
_refine_diff_density_rms 0.039
_refine_ls_abs_structure_details
;
 Flack x determined using 2448 quotients [(I+)-(I-)]/[(I+)+(I-)]
 (Parsons, Flack and Wagner, Acta Cryst. B69 (2013) 249-259).
;
_refine_ls_abs_structure_Flack -0.04(11)
_refine_ls_extinction_method none
_refine_ls_goodness_of_fit_ref 0.918
_refine_ls_hydrogen_treatment constr
_refine_ls_matrix_type full
_refine_ls_number_parameters 412
_refine_ls_number_reflns 6736
_refine_ls_number_restraints 1
_refine_ls_restrained_S_all 0.918
_refine_ls_R_factor_all 0.0435
_refine_ls_R_factor_gt 0.0381
_refine_ls_shift/su_max 0.003
_refine_ls_shift/su_mean 0.000
_refine_ls_structure_factor_coef Fsqd
_refine_ls_weighting_details 'w=1/[\s^2^(Fo^2^)+(0.1000P)^2^] where P=(Fo^2^+2Fc^2^)/3'
_refine_ls_weighting_scheme calc
_refine_ls_wR_factor_gt 0.1152
_refine_ls_wR_factor_ref 0.1223
_reflns_Friedel_coverage 0.798
_reflns_Friedel_fraction_full 0.980
_reflns_Friedel_fraction_max 0.971
_reflns_number_gt 6078
_reflns_number_total 6736
_reflns_threshold_expression 'I > 2\s(I)'
_cod_data_source_file d3ra00720k2.cif
_cod_data_source_block ysjh84_0m_sq
_cod_depositor_comments
;

2024-09-02
Z value and formula fixed to values more according to usual
chemical conventions.                 miguel
;
_cod_original_formula_sum 'C30 H40 N6 O9'
_cod_original_formula_weight 628.68
_cod_original_formula_moiety '2(C15 H19 N3 O4), H2 O'
_cod_original_formula_units_Z 4
_cod_original_sg_symbol_H-M 'C 2'
_cod_database_code 7246574
_shelx_shelxl_version_number 2017/1
_shelx_space_group_comment
;
The symmetry employed for this shelxl refinement is uniquely defined
by the following loop, which should always be used as a source of
symmetry information in preference to the above space-group names.
They are only intended as comments.
;
_shelx_estimated_absorpt_t_min 0.851
_shelx_estimated_absorpt_t_max 0.970

loop_
_space_group_symop_operation_xyz
'x, y, z'
'-x, y, -z'
'x+1/2, y+1/2, z'
'-x+1/2, y+1/2, -z'

loop_
_atom_site_label
_atom_site_type_symbol
_atom_site_fract_x
_atom_site_fract_y
_atom_site_fract_z
_atom_site_U_iso_or_equiv
_atom_site_adp_type
_atom_site_occupancy
_atom_site_site_symmetry_order
_atom_site_calc_flag
_atom_site_refinement_flags_posn
_atom_site_refinement_flags_adp
_atom_site_refinement_flags_occupancy
_atom_site_disorder_assembly
_atom_site_disorder_group
O1 O 0.60380(9) 0.6285(3) 0.49736(10) 0.0374(5) Uani 1 1 d . . . . .
O2 O 0.64862(14) 0.4937(5) 0.15579(18) 0.0681(9) Uani 1 1 d . . . . .
O3 O 0.45653(7) 0.1753(3) 0.23574(8) 0.0227(4) Uani 1 1 d . . . . .
O4 O 0.79331(8) 0.1964(3) 0.63748(11) 0.0356(5) Uani 1 1 d . . . . .
O5 O 0.72136(9) 0.6909(4) 1.02361(10) 0.0386(5) Uani 1 1 d . . . . .
O6 O 0.63187(7) 0.8894(3) 0.72391(9) 0.0242(4) Uani 1 1 d . . . . .
O7 O 0.81946(10) 0.5427(4) 0.63998(13) 0.0442(5) Uani 1 1 d . . . . .
N2 N 0.50173(8) 0.4580(3) 0.30479(10) 0.0197(4) Uani 1 1 d . . . . .
N3 N 0.55279(10) 0.3351(4) 0.44742(11) 0.0302(5) Uani 1 1 d . . . . .
N4 N 0.43963(9) 0.2580(4) 0.32274(11) 0.0259(5) Uani 1 1 d . . . . .
H37 H 0.412712 0.165846 0.306617 0.031 Uiso 1 1 calc R U . . .
N5 N 0.67249(8) 0.5958(3) 0.79096(10) 0.0213(4) Uani 1 1 d . . . . .
N6 N 0.67041(8) 0.4294(4) 0.95073(10) 0.0245(4) Uani 1 1 d . . . . .
N7 N 0.60570(8) 0.7911(3) 0.80131(11) 0.0231(4) Uani 1 1 d . . . . .
H38 H 0.581752 0.895860 0.786037 0.028 Uiso 1 1 calc R U . . .
C1 C 0.65586(15) 0.8993(7) 0.11905(19) 0.0515(9) Uani 1 1 d . . . . .
H1 H 0.692168 0.841216 0.144442 0.077 Uiso 1 1 calc R U . . .
H16 H 0.657464 1.057794 0.115963 0.077 Uiso 1 1 calc R U . . .
H17 H 0.639012 0.836741 0.073569 0.077 Uiso 1 1 calc R U . . .
C2 C 0.62467(13) 0.6337(5) 0.16824(17) 0.0371(7) Uani 1 1 d . . . . .
C3 C 0.59193(11) 0.5918(5) 0.20359(15) 0.0297(6) Uani 1 1 d . . . . .
C4 C 0.56300(11) 0.7554(4) 0.21462(14) 0.0277(5) Uani 1 1 d . . . . .
H13 H 0.563998 0.899192 0.199706 0.033 Uiso 1 1 calc R U . . .
C5 C 0.53263(10) 0.7101(4) 0.24732(13) 0.0238(5) Uani 1 1 d . . . . .
H12 H 0.512648 0.822255 0.254495 0.029 Uiso 1 1 calc R U . . .
C6 C 0.53157(9) 0.4997(4) 0.26954(12) 0.0213(5) Uani 1 1 d . . . . .
C7 C 0.50639(10) 0.6088(4) 0.35823(12) 0.0227(5) Uani 1 1 d . . . . .
H11 H 0.476396 0.713799 0.340041 0.027 Uiso 1 1 calc R U . . .
H10 H 0.540298 0.691183 0.375082 0.027 Uiso 1 1 calc R U . . .
C8 C 0.50527(11) 0.4791(4) 0.41583(13) 0.0264(5) Uani 1 1 d . . . . .
H8 H 0.506821 0.584299 0.450796 0.032 Uiso 1 1 calc R U . . .
O8 O 0.62479(9) 0.8432(4) 0.15324(12) 0.0415(5) Uani 1 1 d . . . . .
C9 C 0.60043(12) 0.4298(5) 0.48642(13) 0.0332(6) Uani 1 1 d . . . . .
O9 O 0.58564(14) 0.8915(5) 0.58497(12) 0.0618(8) Uani 1 1 d . . . . .
C10 C 0.64983(14) 0.2905(6) 0.51545(17) 0.0461(8) Uani 1 1 d . . . . .
H4 H 0.681534 0.383317 0.537538 0.069 Uiso 1 1 calc R U . . .
H3 H 0.651721 0.207718 0.479167 0.069 Uiso 1 1 calc R U . . .
H2 H 0.648451 0.189806 0.548571 0.069 Uiso 1 1 calc R U . . .
C11 C 0.54844(14) 0.1026(5) 0.43071(14) 0.0373(7) Uani 1 1 d . . . . .
H6 H 0.548773 0.083013 0.387414 0.056 Uiso 1 1 calc R U . . .
H7 H 0.514926 0.045294 0.427510 0.056 Uiso 1 1 calc R U . . .
H5 H 0.578709 0.024474 0.466070 0.056 Uiso 1 1 calc R U . . .
C12 C 0.45209(12) 0.3616(5) 0.38763(14) 0.0320(6) Uani 1 1 d . . . . .
H9 H 0.453397 0.249516 0.420142 0.038 Uiso 1 1 calc R U . . .
H18 H 0.423493 0.466405 0.381270 0.038 Uiso 1 1 calc R U . . .
C13 C 0.46534(9) 0.2902(4) 0.28546(12) 0.0208(5) Uani 1 1 d . . . . .
C14 C 0.59107(11) 0.3813(5) 0.22646(15) 0.0327(6) Uani 1 1 d . . . . .
H15 H 0.611177 0.269427 0.219431 0.039 Uiso 1 1 calc R U . . .
C15 C 0.56097(10) 0.3349(4) 0.25941(13) 0.0268(5) Uani 1 1 d . . . . .
H14 H 0.560410 0.191636 0.274962 0.032 Uiso 1 1 calc R U . . .
C16 C 0.82275(13) 0.1388(6) 0.60150(17) 0.0418(7) Uani 1 1 d . . . . .
H36 H 0.805802 0.205822 0.556641 0.063 Uiso 1 1 calc R U . . .
H21 H 0.822825 -0.019586 0.596848 0.063 Uiso 1 1 calc R U . . .
H19 H 0.859637 0.191159 0.626561 0.063 Uiso 1 1 calc R U . . .
C17 C 0.79496(11) 0.4073(5) 0.65326(14) 0.0300(6) Uani 1 1 d . . . . .
C18 C 0.76266(10) 0.4539(4) 0.68926(13) 0.0257(5) Uani 1 1 d . . . . .
C19 C 0.76243(10) 0.6641(4) 0.71246(14) 0.0272(5) Uani 1 1 d . . . . .
H22 H 0.782765 0.775022 0.705439 0.033 Uiso 1 1 calc R U . . .
C20 C 0.73285(10) 0.7118(4) 0.74553(13) 0.0244(5) Uani 1 1 d . . . . .
H35 H 0.733110 0.855111 0.761520 0.029 Uiso 1 1 calc R U . . .
C21 C 0.70249(9) 0.5502(4) 0.75561(12) 0.0213(5) Uani 1 1 d . . . . .
C22 C 0.67571(10) 0.4408(4) 0.84290(12) 0.0225(5) Uani 1 1 d . . . . .
H34 H 0.711850 0.375417 0.865727 0.027 Uiso 1 1 calc R U . . .
H25 H 0.649304 0.322620 0.821867 0.027 Uiso 1 1 calc R U . . .
C23 C 0.66403(10) 0.5631(4) 0.89386(12) 0.0228(5) Uani 1 1 d . . . . .
H33 H 0.690311 0.685256 0.912100 0.027 Uiso 1 1 calc R U . . .
C24 C 0.70258(10) 0.5067(5) 1.01395(13) 0.0269(5) Uani 1 1 d . . . . .
C25 C 0.71309(12) 0.3582(6) 1.07231(14) 0.0355(6) Uani 1 1 d . . . . .
H26 H 0.745295 0.406628 1.112245 0.053 Uiso 1 1 calc R U . . .
H20 H 0.718334 0.209372 1.060871 0.053 Uiso 1 1 calc R U . . .
H27 H 0.682487 0.362060 1.081800 0.053 Uiso 1 1 calc R U . . .
C26 C 0.70269(10) 0.3391(4) 0.73303(13) 0.0256(5) Uani 1 1 d . . . . .
H23 H 0.682278 0.228454 0.740057 0.031 Uiso 1 1 calc R U . . .
C27 C 0.73290(10) 0.2913(4) 0.70021(13) 0.0265(5) Uani 1 1 d . . . . .
H24 H 0.733337 0.147292 0.685117 0.032 Uiso 1 1 calc R U . . .
C28 C 0.64669(13) 0.2128(5) 0.93790(15) 0.0354(6) Uani 1 1 d . . . . .
H29 H 0.674048 0.104484 0.943991 0.053 Uiso 1 1 calc R U . . .
H30 H 0.617694 0.205297 0.891551 0.053 Uiso 1 1 calc R U . . .
H28 H 0.632382 0.182997 0.969521 0.053 Uiso 1 1 calc R U . . .
C29 C 0.60847(10) 0.6632(4) 0.85760(12) 0.0226(5) Uani 1 1 d . . . . .
H32 H 0.580988 0.547320 0.840902 0.027 Uiso 1 1 calc R U . . .
H31 H 0.601865 0.757154 0.888923 0.027 Uiso 1 1 calc R U . . .
C30 C 0.63647(9) 0.7635(4) 0.77059(11) 0.0204(4) Uani 1 1 d . . . . .

loop_
_atom_site_aniso_label
_atom_site_aniso_U_11
_atom_site_aniso_U_22
_atom_site_aniso_U_33
_atom_site_aniso_U_23
_atom_site_aniso_U_13
_atom_site_aniso_U_12
O1 0.0532(12) 0.0254(11) 0.0320(10) -0.0075(8) 0.0183(9) -0.0090(9)
O2 0.100(2) 0.0444(15) 0.114(2) 0.0088(15) 0.095(2) 0.0106(15)
O3 0.0301(9) 0.0159(8) 0.0260(8) -0.0042(7) 0.0162(7) -0.0045(7)
O4 0.0426(11) 0.0291(11) 0.0483(12) -0.0039(9) 0.0322(10) 0.0055(8)
O5 0.0487(12) 0.0393(12) 0.0300(10) -0.0068(9) 0.0201(9) -0.0147(10)
O6 0.0313(8) 0.0189(9) 0.0271(8) 0.0059(7) 0.0175(7) 0.0059(7)
O7 0.0579(13) 0.0340(12) 0.0646(14) -0.0018(11) 0.0488(12) -0.0003(10)
N2 0.0264(9) 0.0138(9) 0.0241(9) -0.0030(8) 0.0161(8) -0.0046(7)
N3 0.0503(13) 0.0176(10) 0.0239(10) -0.0020(8) 0.0183(9) -0.0051(9)
N4 0.0322(10) 0.0224(10) 0.0322(11) -0.0097(9) 0.0228(9) -0.0107(9)
N5 0.0267(10) 0.0162(9) 0.0260(10) 0.0029(8) 0.0164(8) 0.0025(8)
N6 0.0322(10) 0.0186(10) 0.0264(10) 0.0044(8) 0.0166(8) 0.0010(8)
N7 0.0265(10) 0.0173(10) 0.0285(10) 0.0043(8) 0.0152(8) 0.0047(8)
C1 0.060(2) 0.054(2) 0.063(2) 0.0033(18) 0.0469(18) -0.0151(17)
C2 0.0453(16) 0.0329(16) 0.0503(17) -0.0019(13) 0.0367(14) -0.0050(13)
C3 0.0343(13) 0.0257(13) 0.0409(14) -0.0032(11) 0.0273(12) -0.0053(10)
C4 0.0359(13) 0.0195(12) 0.0349(13) 0.0008(10) 0.0224(11) -0.0043(10)
C5 0.0277(11) 0.0186(12) 0.0302(12) -0.0016(9) 0.0177(10) -0.0008(9)
C6 0.0249(11) 0.0182(12) 0.0249(11) -0.0039(9) 0.0148(9) -0.0040(9)
C7 0.0313(12) 0.0140(10) 0.0277(12) -0.0032(9) 0.0179(10) -0.0019(9)
C8 0.0422(14) 0.0183(12) 0.0274(12) -0.0067(9) 0.0236(11) -0.0067(10)
O8 0.0546(13) 0.0320(11) 0.0590(13) 0.0018(10) 0.0441(11) -0.0097(10)
C9 0.0499(16) 0.0243(14) 0.0248(12) -0.0003(10) 0.0167(11) -0.0033(12)
O9 0.107(2) 0.0468(15) 0.0413(12) 0.0118(11) 0.0426(14) 0.0357(15)
C10 0.0516(18) 0.0350(17) 0.0398(15) 0.0049(13) 0.0111(14) 0.0020(14)
C11 0.0596(18) 0.0176(12) 0.0274(13) 0.0016(10) 0.0139(13) -0.0020(12)
C12 0.0456(15) 0.0277(13) 0.0372(14) -0.0108(12) 0.0316(12) -0.0107(12)
C13 0.0238(11) 0.0149(11) 0.0275(11) -0.0008(9) 0.0150(9) -0.0002(9)
C14 0.0413(14) 0.0219(13) 0.0487(16) -0.0029(12) 0.0326(13) 0.0027(11)
C15 0.0345(13) 0.0168(12) 0.0362(13) 0.0015(10) 0.0223(11) -0.0004(10)
C16 0.0463(16) 0.0425(18) 0.0487(17) -0.0089(14) 0.0322(14) 0.0073(14)
C17 0.0340(13) 0.0268(14) 0.0345(13) 0.0006(11) 0.0203(11) 0.0044(10)
C18 0.0317(12) 0.0218(12) 0.0297(12) -0.0005(10) 0.0193(10) 0.0017(10)
C19 0.0303(12) 0.0221(12) 0.0370(13) 0.0010(11) 0.0222(11) -0.0001(10)
C20 0.0302(12) 0.0161(12) 0.0302(12) -0.0016(9) 0.0168(10) 0.0009(9)
C21 0.0239(11) 0.0184(12) 0.0237(11) 0.0003(9) 0.0130(9) 0.0027(9)
C22 0.0291(11) 0.0158(11) 0.0268(11) 0.0033(9) 0.0164(9) 0.0035(9)
C23 0.0284(12) 0.0176(12) 0.0255(11) 0.0020(9) 0.0152(9) -0.0010(9)
C24 0.0267(11) 0.0338(14) 0.0261(11) 0.0027(10) 0.0172(9) 0.0034(10)
C25 0.0394(14) 0.0468(17) 0.0282(13) 0.0111(12) 0.0223(11) 0.0115(13)
C26 0.0310(12) 0.0170(12) 0.0344(13) 0.0021(10) 0.0198(10) 0.0009(9)
C27 0.0322(12) 0.0176(12) 0.0335(13) -0.0016(10) 0.0183(11) 0.0024(10)
C28 0.0512(16) 0.0215(13) 0.0356(14) 0.0032(11) 0.0219(13) -0.0072(12)
C29 0.0271(11) 0.0177(11) 0.0269(11) 0.0027(9) 0.0157(9) 0.0022(9)
C30 0.0248(11) 0.0162(11) 0.0220(11) -0.0007(9) 0.0123(9) -0.0006(9)

loop_
_atom_type_symbol
_atom_type_description
_atom_type_scat_dispersion_real
_atom_type_scat_dispersion_imag
_atom_type_scat_source
C C 0.0181 0.0091 'International Tables Vol C Tables 4.2.6.8 and 6.1.1.4'
H H 0.0000 0.0000 'International Tables Vol C Tables 4.2.6.8 and 6.1.1.4'
N N 0.0311 0.0180 'International Tables Vol C Tables 4.2.6.8 and 6.1.1.4'
O O 0.0492 0.0322 'International Tables Vol C Tables 4.2.6.8 and 6.1.1.4'

loop_
_geom_angle_atom_site_label_1
_geom_angle_atom_site_label_2
_geom_angle_atom_site_label_3
_geom_angle
_geom_angle_site_symmetry_1
_geom_angle_site_symmetry_3
_geom_angle_publ_flag
C17 O4 C16 115.2(2) . . ?
C13 N2 C6 120.64(19) . . ?
C13 N2 C7 120.11(19) . . ?
C6 N2 C7 119.00(19) . . ?
C9 N3 C11 121.7(3) . . ?
C9 N3 C8 117.4(2) . . ?
C11 N3 C8 120.6(2) . . ?
C13 N4 C12 126.5(2) . . ?
C13 N4 H37 116.8 . . ?
C12 N4 H37 116.8 . . ?
C30 N5 C21 120.17(19) . . ?
C30 N5 C22 121.02(19) . . ?
C21 N5 C22 118.24(19) . . ?
C24 N6 C23 117.6(2) . . ?
C24 N6 C28 123.2(2) . . ?
C23 N6 C28 119.0(2) . . ?
C30 N7 C29 125.8(2) . . ?
C30 N7 H38 117.1 . . ?
C29 N7 H38 117.1 . . ?
O8 C1 H1 109.5 . . ?
O8 C1 H16 109.5 . . ?
H1 C1 H16 109.5 . . ?
O8 C1 H17 109.5 . . ?
H1 C1 H17 109.5 . . ?
H16 C1 H17 109.5 . . ?
O2 C2 O8 124.5(3) . . ?
O2 C2 C3 123.4(3) . . ?
O8 C2 C3 112.1(2) . . ?
C4 C3 C14 119.7(2) . . ?
C4 C3 C2 121.9(3) . . ?
C14 C3 C2 118.4(2) . . ?
C3 C4 C5 120.3(2) . . ?
C3 C4 H13 119.8 . . ?
C5 C4 H13 119.8 . . ?
C4 C5 C6 119.7(2) . . ?
C4 C5 H12 120.2 . . ?
C6 C5 H12 120.2 . . ?
C5 C6 C15 120.4(2) . . ?
C5 C6 N2 118.9(2) . . ?
C15 C6 N2 120.7(2) . . ?
N2 C7 C8 109.09(19) . . ?
N2 C7 H11 109.9 . . ?
C8 C7 H11 109.9 . . ?
N2 C7 H10 109.9 . . ?
C8 C7 H10 109.9 . . ?
H11 C7 H10 108.3 . . ?
N3 C8 C12 114.6(2) . . ?
N3 C8 C7 110.2(2) . . ?
C12 C8 C7 107.5(2) . . ?
N3 C8 H8 108.1 . . ?
C12 C8 H8 108.1 . . ?
C7 C8 H8 108.1 . . ?
C2 O8 C1 115.9(3) . . ?
O1 C9 N3 121.0(3) . . ?
O1 C9 C10 120.3(3) . . ?
N3 C9 C10 118.7(3) . . ?
C9 C10 H4 109.5 . . ?
C9 C10 H3 109.5 . . ?
H4 C10 H3 109.5 . . ?
C9 C10 H2 109.5 . . ?
H4 C10 H2 109.5 . . ?
H3 C10 H2 109.5 . . ?
N3 C11 H6 109.5 . . ?
N3 C11 H7 109.5 . . ?
H6 C11 H7 109.5 . . ?
N3 C11 H5 109.5 . . ?
H6 C11 H5 109.5 . . ?
H7 C11 H5 109.5 . . ?
N4 C12 C8 110.8(2) . . ?
N4 C12 H9 109.5 . . ?
C8 C12 H9 109.5 . . ?
N4 C12 H18 109.5 . . ?
C8 C12 H18 109.5 . . ?
H9 C12 H18 108.1 . . ?
O3 C13 N4 121.9(2) . . ?
O3 C13 N2 121.3(2) . . ?
N4 C13 N2 116.9(2) . . ?
C15 C14 C3 120.3(2) . . ?
C15 C14 H15 119.9 . . ?
C3 C14 H15 119.9 . . ?
C14 C15 C6 119.6(2) . . ?
C14 C15 H14 120.2 . . ?
C6 C15 H14 120.2 . . ?
O4 C16 H36 109.5 . . ?
O4 C16 H21 109.5 . . ?
H36 C16 H21 109.5 . . ?
O4 C16 H19 109.5 . . ?
H36 C16 H19 109.5 . . ?
H21 C16 H19 109.5 . . ?
O7 C17 O4 124.0(3) . . ?
O7 C17 C18 124.2(3) . . ?
O4 C17 C18 111.8(2) . . ?
C19 C18 C27 119.4(2) . . ?
C19 C18 C17 119.1(2) . . ?
C27 C18 C17 121.4(2) . . ?
C20 C19 C18 120.3(2) . . ?
C20 C19 H22 119.8 . . ?
C18 C19 H22 119.8 . . ?
C19 C20 C21 120.2(2) . . ?
C19 C20 H35 119.9 . . ?
C21 C20 H35 119.9 . . ?
C26 C21 C20 119.9(2) . . ?
C26 C21 N5 119.1(2) . . ?
C20 C21 N5 120.9(2) . . ?
N5 C22 C23 108.33(19) . . ?
N5 C22 H34 110.0 . . ?
C23 C22 H34 110.0 . . ?
N5 C22 H25 110.0 . . ?
C23 C22 H25 110.0 . . ?
H34 C22 H25 108.4 . . ?
N6 C23 C29 112.01(19) . . ?
N6 C23 C22 113.1(2) . . ?
C29 C23 C22 109.1(2) . . ?
N6 C23 H33 107.5 . . ?
C29 C23 H33 107.5 . . ?
C22 C23 H33 107.5 . . ?
O5 C24 N6 122.0(2) . . ?
O5 C24 C25 120.8(3) . . ?
N6 C24 C25 117.2(3) . . ?
C24 C25 H26 109.5 . . ?
C24 C25 H20 109.5 . . ?
H26 C25 H20 109.5 . . ?
C24 C25 H27 109.5 . . ?
H26 C25 H27 109.5 . . ?
H20 C25 H27 109.5 . . ?
C27 C26 C21 119.6(2) . . ?
C27 C26 H23 120.2 . . ?
C21 C26 H23 120.2 . . ?
C26 C27 C18 120.4(2) . . ?
C26 C27 H24 119.8 . . ?
C18 C27 H24 119.8 . . ?
N6 C28 H29 109.5 . . ?
N6 C28 H30 109.5 . . ?
H29 C28 H30 109.5 . . ?
N6 C28 H28 109.5 . . ?
H29 C28 H28 109.5 . . ?
H30 C28 H28 109.5 . . ?
N7 C29 C23 108.01(19) . . ?
N7 C29 H32 110.1 . . ?
C23 C29 H32 110.1 . . ?
N7 C29 H31 110.1 . . ?
C23 C29 H31 110.1 . . ?
H32 C29 H31 108.4 . . ?
O6 C30 N7 120.2(2) . . ?
O6 C30 N5 121.0(2) . . ?
N7 C30 N5 118.7(2) . . ?

loop_
_geom_bond_atom_site_label_1
_geom_bond_atom_site_label_2
_geom_bond_distance
_geom_bond_site_symmetry_2
_geom_bond_publ_flag
O1 C9 1.242(4) . ?
O2 C2 1.204(4) . ?
O3 C13 1.241(3) . ?
O4 C17 1.339(4) . ?
O4 C16 1.442(3) . ?
O5 C24 1.227(4) . ?
O6 C30 1.257(3) . ?
O7 C17 1.204(4) . ?
N2 C13 1.376(3) . ?
N2 C6 1.418(3) . ?
N2 C7 1.470(3) . ?
N3 C9 1.349(4) . ?
N3 C11 1.468(4) . ?
N3 C8 1.485(4) . ?
N4 C13 1.349(3) . ?
N4 C12 1.471(3) . ?
N4 H37 0.8800 . ?
N5 C30 1.369(3) . ?
N5 C21 1.428(3) . ?
N5 C22 1.472(3) . ?
N6 C24 1.364(3) . ?
N6 C23 1.454(3) . ?
N6 C28 1.459(3) . ?
N7 C30 1.344(3) . ?
N7 C29 1.455(3) . ?
N7 H38 0.8800 . ?
C1 O8 1.446(3) . ?
C1 H1 0.9800 . ?
C1 H16 0.9800 . ?
C1 H17 0.9800 . ?
C2 O8 1.332(4) . ?
C2 C3 1.490(3) . ?
C3 C4 1.388(4) . ?
C3 C14 1.396(4) . ?
C4 C5 1.388(3) . ?
C4 H13 0.9500 . ?
C5 C6 1.391(4) . ?
C5 H12 0.9500 . ?
C6 C15 1.393(3) . ?
C7 C8 1.528(3) . ?
C7 H11 0.9900 . ?
C7 H10 0.9900 . ?
C8 C12 1.515(4) . ?
C8 H8 1.0000 . ?
C9 C10 1.503(5) . ?
C10 H4 0.9800 . ?
C10 H3 0.9800 . ?
C10 H2 0.9800 . ?
C11 H6 0.9800 . ?
C11 H7 0.9800 . ?
C11 H5 0.9800 . ?
C12 H9 0.9900 . ?
C12 H18 0.9900 . ?
C14 C15 1.387(4) . ?
C14 H15 0.9500 . ?
C15 H14 0.9500 . ?
C16 H36 0.9800 . ?
C16 H21 0.9800 . ?
C16 H19 0.9800 . ?
C17 C18 1.496(3) . ?
C18 C19 1.394(4) . ?
C18 C27 1.398(4) . ?
C19 C20 1.378(3) . ?
C19 H22 0.9500 . ?
C20 C21 1.397(3) . ?
C20 H35 0.9500 . ?
C21 C26 1.394(3) . ?
C22 C23 1.523(3) . ?
C22 H34 0.9900 . ?
C22 H25 0.9900 . ?
C23 C29 1.522(3) . ?
C23 H33 1.0000 . ?
C24 C25 1.505(4) . ?
C25 H26 0.9800 . ?
C25 H20 0.9800 . ?
C25 H27 0.9800 . ?
C26 C27 1.389(3) . ?
C26 H23 0.9500 . ?
C27 H24 0.9500 . ?
C28 H29 0.9800 . ?
C28 H30 0.9800 . ?
C28 H28 0.9800 . ?
C29 H32 0.9900 . ?
C29 H31 0.9900 . ?

loop_
_geom_hbond_atom_site_label_D
_geom_hbond_atom_site_label_H
_geom_hbond_atom_site_label_A
_geom_hbond_distance_DH
_geom_hbond_distance_HA
_geom_hbond_distance_DA
_geom_hbond_angle_DHA
_geom_hbond_site_symmetry_A
_geom_hbond_publ_flag
N4 H37 O6 0.88 2.04 2.889(3) 163.2 2_646 yes
N7 H38 O3 0.88 1.97 2.829(3) 166.0 2_666 yes
C5 H12 O3 0.95 2.60 3.514(3) 160.4 1_565 yes
C7 H10 O1 0.99 2.51 3.055(3) 114.4 . yes
C11 H5 O1 0.98 2.54 3.318(4) 136.0 1_545 yes
C12 H9 O9 0.99 2.44 3.236(4) 137.0 2_646 yes
C22 H34 O5 0.99 2.58 3.418(3) 142.6 4_647 yes
C25 H27 O2 0.98 2.40 3.260(4) 145.9 1_556 yes
C26 H23 O6 0.95 2.45 3.362(3) 159.7 1_545 yes
C28 H30 O3 0.98 2.65 3.625(4) 176.6 2_656 yes

loop_
_geom_torsion_atom_site_label_1
_geom_torsion_atom_site_label_2
_geom_torsion_atom_site_label_3
_geom_torsion_atom_site_label_4
_geom_torsion
_geom_torsion_site_symmetry_1
_geom_torsion_site_symmetry_2
_geom_torsion_site_symmetry_3
_geom_torsion_site_symmetry_4
_geom_torsion_publ_flag
O2 C2 C3 C4 -177.2(4) . . . . ?
O8 C2 C3 C4 3.7(4) . . . . ?
O2 C2 C3 C14 3.3(5) . . . . ?
O8 C2 C3 C14 -175.8(3) . . . . ?
C14 C3 C4 C5 -1.0(4) . . . . ?
C2 C3 C4 C5 179.5(3) . . . . ?
C3 C4 C5 C6 0.5(4) . . . . ?
C4 C5 C6 C15 0.3(4) . . . . ?
C4 C5 C6 N2 178.0(2) . . . . ?
C13 N2 C6 C5 129.1(2) . . . . ?
C7 N2 C6 C5 -45.2(3) . . . . ?
C13 N2 C6 C15 -53.2(3) . . . . ?
C7 N2 C6 C15 132.5(2) . . . . ?
C13 N2 C7 C8 43.4(3) . . . . ?
C6 N2 C7 C8 -142.3(2) . . . . ?
C9 N3 C8 C12 -165.5(2) . . . . ?
C11 N3 C8 C12 20.8(3) . . . . ?
C9 N3 C8 C7 73.1(3) . . . . ?
C11 N3 C8 C7 -100.7(3) . . . . ?
N2 C7 C8 N3 64.5(3) . . . . ?
N2 C7 C8 C12 -61.0(3) . . . . ?
O2 C2 O8 C1 0.7(5) . . . . ?
C3 C2 O8 C1 179.7(3) . . . . ?
C11 N3 C9 O1 176.4(3) . . . . ?
C8 N3 C9 O1 2.7(4) . . . . ?
C11 N3 C9 C10 -2.4(4) . . . . ?
C8 N3 C9 C10 -176.1(2) . . . . ?
C13 N4 C12 C8 -11.4(4) . . . . ?
N3 C8 C12 N4 -77.4(3) . . . . ?
C7 C8 C12 N4 45.6(3) . . . . ?
C12 N4 C13 O3 170.6(3) . . . . ?
C12 N4 C13 N2 -9.9(4) . . . . ?
C6 N2 C13 O3 -2.1(3) . . . . ?
C7 N2 C13 O3 172.1(2) . . . . ?
C6 N2 C13 N4 178.3(2) . . . . ?
C7 N2 C13 N4 -7.4(3) . . . . ?
C4 C3 C14 C15 0.7(4) . . . . ?
C2 C3 C14 C15 -179.8(3) . . . . ?
C3 C14 C15 C6 0.0(4) . . . . ?
C5 C6 C15 C14 -0.5(4) . . . . ?
N2 C6 C15 C14 -178.2(2) . . . . ?
C16 O4 C17 O7 -1.0(4) . . . . ?
C16 O4 C17 C18 178.9(2) . . . . ?
O7 C17 C18 C19 -3.4(4) . . . . ?
O4 C17 C18 C19 176.6(2) . . . . ?
O7 C17 C18 C27 176.7(3) . . . . ?
O4 C17 C18 C27 -3.2(4) . . . . ?
C27 C18 C19 C20 -0.4(4) . . . . ?
C17 C18 C19 C20 179.7(2) . . . . ?
C18 C19 C20 C21 -0.5(4) . . . . ?
C19 C20 C21 C26 0.9(4) . . . . ?
C19 C20 C21 N5 178.7(2) . . . . ?
C30 N5 C21 C26 -127.8(2) . . . . ?
C22 N5 C21 C26 43.7(3) . . . . ?
C30 N5 C21 C20 54.4(3) . . . . ?
C22 N5 C21 C20 -134.1(2) . . . . ?
C30 N5 C22 C23 -34.7(3) . . . . ?
C21 N5 C22 C23 153.9(2) . . . . ?
C24 N6 C23 C29 -108.8(2) . . . . ?
C28 N6 C23 C29 77.0(3) . . . . ?
C24 N6 C23 C22 127.4(2) . . . . ?
C28 N6 C23 C22 -46.8(3) . . . . ?
N5 C22 C23 N6 -175.26(19) . . . . ?
N5 C22 C23 C29 59.4(2) . . . . ?
C23 N6 C24 O5 7.3(4) . . . . ?
C28 N6 C24 O5 -178.7(3) . . . . ?
C23 N6 C24 C25 -174.4(2) . . . . ?
C28 N6 C24 C25 -0.4(4) . . . . ?
C20 C21 C26 C27 -0.4(4) . . . . ?
N5 C21 C26 C27 -178.2(2) . . . . ?
C21 C26 C27 C18 -0.5(4) . . . . ?
C19 C18 C27 C26 1.0(4) . . . . ?
C17 C18 C27 C26 -179.2(2) . . . . ?
C30 N7 C29 C23 23.2(3) . . . . ?
N6 C23 C29 N7 -179.3(2) . . . . ?
C22 C23 C29 N7 -53.3(2) . . . . ?
C29 N7 C30 O6 -177.3(2) . . . . ?
C29 N7 C30 N5 2.9(4) . . . . ?
C21 N5 C30 O6 -5.2(3) . . . . ?
C22 N5 C30 O6 -176.4(2) . . . . ?
C21 N5 C30 N7 174.6(2) . . . . ?
C22 N5 C30 N7 3.3(3) . . . . ?
